data_7226632
loop_
_publ_author_name
'Yang, Jin-Xia'
'Qin, Ye-Yan'
'Ye, Run-Ping'
'Zhang, Xin'
'Yao, Yuan-Gen'

_publ_section_title
;
 Employing mixed-ligand strategy to construct a series of luminescent
 Cd(ii) compounds with structural diversities
;
_journal_issue 42
_journal_name_full CrystEngComm
_journal_page_first 8309
_journal_paper_doi 10.1039/C6CE01607C
_journal_volume 18
_journal_year 2016
_chemical_formula_moiety 'C7 H11 Cd N3 O6'
_chemical_formula_sum 'C7 H11 Cd N3 O6'
_chemical_formula_weight 345.60
_chemical_name_systematic
; 
 ? 
;
_space_group_IT_number 2
_symmetry_cell_setting triclinic
_symmetry_space_group_name_Hall '-P 1'
_symmetry_space_group_name_H-M 'P -1'
_atom_sites_solution_hydrogens geom
_atom_sites_solution_primary direct
_atom_sites_solution_secondary difmap
_audit_creation_method SHELXL-97
_audit_update_record
;
2016-01-06 deposited with the CCDC.
2016-09-23 downloaded from the CCDC.
;
_cell_angle_alpha 76.859(6)
_cell_angle_beta 81.936(6)
_cell_angle_gamma 68.543(6)
_cell_formula_units_Z 2
_cell_length_a 7.5703(5)
_cell_length_b 7.9467(5)
_cell_length_c 10.1633(7)
_cell_measurement_reflns_used 2185
_cell_measurement_temperature 293(2)
_cell_measurement_theta_max 29.1093
_cell_measurement_theta_min 2.8001
_cell_volume 553.03(7)
_computing_cell_refinement 'Bruker FRAMBO'
_computing_data_collection 'Bruker FRAMBO'
_computing_data_reduction 'Bruker SAINT'
_computing_molecular_graphics 'Bruker SHELXTL'
_computing_publication_material 'Bruker SHELXTL'
_computing_structure_refinement 'SHELXL-97 (Sheldrick, 1997)'
_computing_structure_solution 'SHELXS-97 (Sheldrick, 1990)'
_diffrn_ambient_temperature 293(2)
_diffrn_measured_fraction_theta_full 0.999
_diffrn_measured_fraction_theta_max 0.999
_diffrn_measurement_device_type 'multiwire proportional'
_diffrn_measurement_method 'phi and omega scans'
_diffrn_radiation_monochromator graphite
_diffrn_radiation_source 'fine-focus sealed tube'
_diffrn_radiation_type MoK\a
_diffrn_radiation_wavelength 0.71073
_diffrn_reflns_av_R_equivalents 0.0245
_diffrn_reflns_av_sigmaI/netI 0.0356
_diffrn_reflns_limit_h_max 8
_diffrn_reflns_limit_h_min -8
_diffrn_reflns_limit_k_max 9
_diffrn_reflns_limit_k_min -9
_diffrn_reflns_limit_l_max 12
_diffrn_reflns_limit_l_min -9
_diffrn_reflns_number 3494
_diffrn_reflns_theta_full 24.99
_diffrn_reflns_theta_max 24.99
_diffrn_reflns_theta_min 2.81
_diffrn_standards_decay_% none
_diffrn_standards_interval_count 0
_diffrn_standards_interval_time none
_diffrn_standards_number none
_exptl_absorpt_coefficient_mu 1.997
_exptl_absorpt_correction_T_max 1.00000
_exptl_absorpt_correction_T_min 0.69004
_exptl_absorpt_correction_type multi-scan
_exptl_absorpt_process_details crystalclear
_exptl_crystal_colour colorless
_exptl_crystal_density_diffrn 2.075
_exptl_crystal_density_method 'not measured'
_exptl_crystal_description sheet
_exptl_crystal_F_000 340.0
_exptl_crystal_size_max 0.3
_exptl_crystal_size_mid 0.2
_exptl_crystal_size_min 0.1
_refine_diff_density_max 0.344
_refine_diff_density_min -0.679
_refine_diff_density_rms 0.104
_refine_ls_extinction_method none
_refine_ls_goodness_of_fit_ref 1.064
_refine_ls_hydrogen_treatment mixed
_refine_ls_matrix_type full
_refine_ls_number_parameters 154
_refine_ls_number_reflns 1934
_refine_ls_number_restraints 0
_refine_ls_restrained_S_all 1.064
_refine_ls_R_factor_all 0.0256
_refine_ls_R_factor_gt 0.0228
_refine_ls_shift/su_max 0.000
_refine_ls_shift/su_mean 0.000
_refine_ls_structure_factor_coef Fsqd
_refine_ls_weighting_details 'calc w=1/[\s^2^(Fo^2^)+(0.0278P)^2^+0.0000P] where P=(Fo^2^+2Fc^2^)/3'
_refine_ls_weighting_scheme calc
_refine_ls_wR_factor_gt 0.0546
_refine_ls_wR_factor_ref 0.0561
_reflns_number_gt 1788
_reflns_number_total 1934
_reflns_threshold_expression >2sigma(I)
_cod_data_source_file c6ce01607c2.cif
_cod_data_source_block compound-3
_cod_depositor_comments
;
The following automatic conversions were performed:

'_symmetry_cell_setting' value 'Triclinic' changed to 'triclinic'
according to
/usr/data/users/saulius/crontab/automatic-downloads/rss-feeds/RSC/lib/dictionaries/cif_core.dic
dictionary named 'cif_core.dic' version 2.4.2 from 2011-04-26.

Automatic conversion script
Id: cif_fix_values 4268 2015-11-12 08:31:59Z antanas 

 Adding full bibliography for 7226631--7226638.cif.
;
_cod_original_cell_volume 553.04(6)
_cod_database_code 7226632

loop_
_symmetry_equiv_pos_as_xyz
'x, y, z'
'-x, -y, -z'

loop_
_atom_site_label
_atom_site_type_symbol
_atom_site_fract_x
_atom_site_fract_y
_atom_site_fract_z
_atom_site_U_iso_or_equiv
_atom_site_adp_type
_atom_site_occupancy
_atom_site_symmetry_multiplicity
_atom_site_calc_flag
_atom_site_refinement_flags
Cd1 Cd 0.21693(3) 0.35589(3) 0.10290(2) 0.02193(10) Uani 1 1 d .
C1 C -0.1175(4) 0.2651(4) -0.0605(3) 0.0230(7) Uani 1 1 d .
C2 C -0.0763(4) 0.0622(4) -0.0473(4) 0.0279(7) Uani 1 1 d .
H2A H -0.0387 0.0310 -0.1364 0.033 Uiso 1 1 calc R
H2B H -0.1928 0.0371 -0.0159 0.033 Uiso 1 1 calc R
C3 C 0.1273(5) 0.2713(6) 0.4268(4) 0.0449(10) Uani 1 1 d .
H3A H 0.2456 0.2709 0.4426 0.054 Uiso 1 1 calc R
C4 C -0.0046(5) 0.2433(6) 0.5233(4) 0.0477(10) Uani 1 1 d .
H4A H 0.0048 0.2202 0.6164 0.057 Uiso 1 1 calc R
C5 C -0.1088(5) 0.2897(5) 0.3249(4) 0.0333(8) Uani 1 1 d .
H5A H -0.1875 0.3039 0.2577 0.040 Uiso 1 1 calc R
C6 C -0.3375(5) 0.2423(5) 0.5221(4) 0.0409(9) Uani 1 1 d .
H6A H -0.3134 0.1470 0.6030 0.049 Uiso 1 1 calc R
H6B H -0.3979 0.2063 0.4605 0.049 Uiso 1 1 calc R
C7 C -0.4713(5) 0.4212(5) 0.5598(4) 0.0406(9) Uani 1 1 d .
H7A H -0.4109 0.4558 0.6223 0.049 Uiso 1 1 calc R
H7B H -0.5850 0.4017 0.6066 0.049 Uiso 1 1 calc R
O1 O -0.0101(3) 0.3228(3) -0.0138(3) 0.0326(6) Uani 1 1 d .
O1W O 0.3849(3) 0.3514(3) -0.0994(2) 0.0344(6) Uani 1 1 d .
H1WA H 0.4913 0.3608 -0.0923 0.052 Uiso 1 1 d R
H1WB H 0.4032 0.2411 -0.1049 0.052 Uiso 1 1 d R
O2 O -0.2597(3) 0.3758(3) -0.1222(3) 0.0336(6) Uani 1 1 d .
O3 O 0.4216(4) 0.0252(3) 0.1579(3) 0.0421(6) Uani 1 1 d .
O4 O 0.5262(3) 0.2152(3) 0.2120(3) 0.0464(7) Uani 1 1 d .
O5 O 0.6821(4) -0.0784(4) 0.2559(4) 0.0767(10) Uani 1 1 d .
N1 N 0.0621(4) 0.3008(4) 0.3017(3) 0.0303(6) Uani 1 1 d .
N2 N -0.1551(4) 0.2555(4) 0.4577(3) 0.0311(6) Uani 1 1 d .
N3 N 0.5467(4) 0.0528(4) 0.2099(3) 0.0340(7) Uani 1 1 d .

loop_
_atom_site_aniso_label
_atom_site_aniso_U_11
_atom_site_aniso_U_22
_atom_site_aniso_U_33
_atom_site_aniso_U_23
_atom_site_aniso_U_13
_atom_site_aniso_U_12
Cd1 0.02041(15) 0.01815(14) 0.02603(15) -0.00072(10) -0.00333(9) -0.00669(10)
C1 0.0241(17) 0.0216(16) 0.0250(18) -0.0043(13) -0.0003(13) -0.0106(14)
C2 0.0316(19) 0.0214(17) 0.034(2) -0.0031(14) -0.0115(14) -0.0111(15)
C3 0.032(2) 0.072(3) 0.035(2) -0.010(2) -0.0060(16) -0.020(2)
C4 0.041(2) 0.071(3) 0.024(2) -0.0024(19) -0.0063(16) -0.014(2)
C5 0.0271(18) 0.043(2) 0.027(2) -0.0041(16) -0.0037(14) -0.0093(16)
C6 0.037(2) 0.045(2) 0.039(2) -0.0008(18) 0.0093(16) -0.0207(18)
C7 0.035(2) 0.055(2) 0.031(2) -0.0031(18) 0.0059(16) -0.0195(19)
O1 0.0317(13) 0.0226(12) 0.0493(16) -0.0068(11) -0.0146(11) -0.0117(11)
O1W 0.0343(13) 0.0390(14) 0.0348(14) -0.0085(11) 0.0036(10) -0.0198(12)
O2 0.0299(13) 0.0217(12) 0.0482(16) 0.0019(11) -0.0157(11) -0.0079(10)
O3 0.0490(16) 0.0304(14) 0.0481(17) -0.0070(12) -0.0122(13) -0.0121(12)
O4 0.0444(16) 0.0391(16) 0.060(2) -0.0070(13) -0.0182(13) -0.0159(13)
O5 0.0391(17) 0.058(2) 0.095(3) 0.0243(18) -0.0220(16) 0.0105(15)
N1 0.0257(15) 0.0317(16) 0.0295(17) -0.0016(13) 0.0000(12) -0.0085(13)
N2 0.0263(15) 0.0364(16) 0.0263(17) -0.0008(13) 0.0015(12) -0.0100(13)
N3 0.0262(16) 0.0347(17) 0.0318(17) 0.0032(13) -0.0044(12) -0.0043(14)

loop_
_atom_type_symbol
_atom_type_description
_atom_type_scat_dispersion_real
_atom_type_scat_dispersion_imag
_atom_type_scat_source
C C 0.0033 0.0016 'International Tables Vol C Tables 4.2.6.8 and 6.1.1.4'
H H 0.0000 0.0000 'International Tables Vol C Tables 4.2.6.8 and 6.1.1.4'
Cd Cd -0.8075 1.2024 'International Tables Vol C Tables 4.2.6.8 and 6.1.1.4'
N N 0.0061 0.0033 'International Tables Vol C Tables 4.2.6.8 and 6.1.1.4'
O O 0.0106 0.0060 'International Tables Vol C Tables 4.2.6.8 and 6.1.1.4'

loop_
_geom_angle_atom_site_label_1
_geom_angle_atom_site_label_2
_geom_angle_atom_site_label_3
_geom_angle
_geom_angle_site_symmetry_1
_geom_angle_site_symmetry_3
N1 Cd1 O1W 168.38(9) . .
N1 Cd1 O2 99.62(9) . 2_565
O1W Cd1 O2 91.48(8) . 2_565
N1 Cd1 O1 91.92(10) . .
O1W Cd1 O1 83.71(8) . .
O2 Cd1 O1 128.82(8) 2_565 .
N1 Cd1 O4 90.54(10) . .
O1W Cd1 O4 87.73(9) . .
O2 Cd1 O4 81.18(8) 2_565 .
O1 Cd1 O4 148.83(8) . .
N1 Cd1 O1 100.26(9) . 2_565
O1W Cd1 O1 89.07(9) . 2_565
O2 Cd1 O1 53.67(7) 2_565 2_565
O1 Cd1 O1 75.28(8) . 2_565
O4 Cd1 O1 134.62(7) . 2_565
N1 Cd1 O3 85.57(10) . .
O1W Cd1 O3 84.42(9) . .
O2 Cd1 O3 131.94(8) 2_565 .
O1 Cd1 O3 98.37(8) . .
O4 Cd1 O3 50.88(8) . .
O1 Cd1 O3 171.40(8) 2_565 .
N1 Cd1 C1 101.17(9) . 2_565
O1W Cd1 C1 90.29(8) . 2_565
O2 Cd1 C1 26.71(8) 2_565 2_565
O1 Cd1 C1 102.18(9) . 2_565
O4 Cd1 C1 107.79(8) . 2_565
O1 Cd1 C1 26.96(8) 2_565 2_565
O3 Cd1 C1 158.09(9) . 2_565
N1 Cd1 Cd1 97.84(7) . 2_565
O1W Cd1 Cd1 85.55(6) . 2_565
O2 Cd1 Cd1 89.86(6) 2_565 2_565
O1 Cd1 Cd1 39.03(5) . 2_565
O4 Cd1 Cd1 168.66(6) . 2_565
O1 Cd1 Cd1 36.25(5) 2_565 2_565
O3 Cd1 Cd1 137.12(6) . 2_565
C1 Cd1 Cd1 63.17(6) 2_565 2_565
O2 C1 O1 120.6(3) . .
O2 C1 C2 118.4(3) . .
O1 C1 C2 121.0(3) . .
O2 C1 Cd1 56.45(14) . 2_565
O1 C1 Cd1 64.15(16) . 2_565
C2 C1 Cd1 174.7(2) . 2_565
C1 C2 C2 115.4(3) . 2
C1 C2 H2A 108.4 . .
C2 C2 H2A 108.4 2 .
C1 C2 H2B 108.4 . .
C2 C2 H2B 108.4 2 .
H2A C2 H2B 107.5 . .
C4 C3 N1 109.9(3) . .
C4 C3 H3A 125.1 . .
N1 C3 H3A 125.1 . .
C3 C4 N2 106.3(3) . .
C3 C4 H4A 126.8 . .
N2 C4 H4A 126.8 . .
N1 C5 N2 111.3(3) . .
N1 C5 H5A 124.4 . .
N2 C5 H5A 124.4 . .
N2 C6 C7 112.7(3) . .
N2 C6 H6A 109.1 . .
C7 C6 H6A 109.1 . .
N2 C6 H6B 109.1 . .
C7 C6 H6B 109.1 . .
H6A C6 H6B 107.8 . .
C6 C7 C7 114.0(4) . 2_466
C6 C7 H7A 108.8 . .
C7 C7 H7A 108.8 2_466 .
C6 C7 H7B 108.8 . .
C7 C7 H7B 108.8 2_466 .
H7A C7 H7B 107.6 . .
C1 O1 Cd1 165.9(2) . .
C1 O1 Cd1 88.89(19) . 2_565
Cd1 O1 Cd1 104.72(8) . 2_565
Cd1 O1W H1WA 109.5 . .
Cd1 O1W H1WB 98.1 . .
H1WA O1W H1WB 108.8 . .
C1 O2 Cd1 96.85(17) . 2_565
N3 O3 Cd1 95.53(18) . .
N3 O4 Cd1 95.74(18) . .
C5 N1 C3 105.4(3) . .
C5 N1 Cd1 128.2(2) . .
C3 N1 Cd1 126.5(2) . .
C5 N2 C4 107.2(3) . .
C5 N2 C6 126.8(3) . .
C4 N2 C6 126.0(3) . .
O5 N3 O4 123.0(3) . .
O5 N3 O3 119.2(3) . .
O4 N3 O3 117.8(3) . .

loop_
_geom_bond_atom_site_label_1
_geom_bond_atom_site_label_2
_geom_bond_distance
_geom_bond_site_symmetry_2
Cd1 N1 2.227(3) .
Cd1 O1W 2.261(2) .
Cd1 O2 2.324(2) 2_565
Cd1 O1 2.340(2) .
Cd1 O4 2.492(3) .
Cd1 O1 2.492(2) 2_565
Cd1 O3 2.493(3) .
Cd1 C1 2.769(3) 2_565
Cd1 Cd1 3.8280(5) 2_565
C1 O2 1.253(4) .
C1 O1 1.255(4) .
C1 C2 1.503(4) .
C1 Cd1 2.769(3) 2_565
C2 C2 1.510(6) 2
C2 H2A 0.9700 .
C2 H2B 0.9700 .
C3 C4 1.340(5) .
C3 N1 1.368(5) .
C3 H3A 0.9300 .
C4 N2 1.362(5) .
C4 H4A 0.9300 .
C5 N1 1.314(4) .
C5 N2 1.337(4) .
C5 H5A 0.9300 .
C6 N2 1.472(4) .
C6 C7 1.510(5) .
C6 H6A 0.9700 .
C6 H6B 0.9700 .
C7 C7 1.514(7) 2_466
C7 H7A 0.9700 .
C7 H7B 0.9700 .
O1 Cd1 2.492(2) 2_565
O1W H1WA 0.8500 .
O1W H1WB 0.8500 .
O2 Cd1 2.324(2) 2_565
O3 N3 1.253(4) .
O4 N3 1.247(4) .
O5 N3 1.219(4) .
